data_2011064
loop_
_publ_author_name
'Goswami, Shyamaprosad'
'Mukherjee, Reshmi'
'Ghosh, Kumaresh'
'Razak, Ibrahim Abdul'
'Shanmuga Sundara Raj, S.'
'Fun, Hoong-Kun'

_publ_section_title
;
 Self-assembly of 2-pivaloyl-6-chloropterin
;
_journal_issue 6
_journal_name_full 'Acta Crystallographica Section C'
_journal_page_first 716
_journal_page_last 717
_journal_paper_doi 10.1107/S0108270100004121
_journal_volume 56
_journal_year 2000
_chemical_formula_sum 'C11 H12 Cl N5 O2'
_chemical_formula_weight 281.71
_chemical_name_systematic
;
Self-assembly of 2-pivaloylchloropterin
;
_space_group_IT_number 14
_symmetry_cell_setting monoclinic
_symmetry_space_group_name_Hall '-P 2ybc'
_symmetry_space_group_name_H-M 'P 1 21/c 1'
_audit_creation_method SHELXL-97
_cell_angle_alpha 90.00
_cell_angle_beta 108.9810(10)
_cell_angle_gamma 90.00
_cell_formula_units_Z 4
_cell_length_a 13.5984(5)
_cell_length_b 9.6927(3)
_cell_length_c 10.3211(4)
_cell_measurement_reflns_used 4762
_cell_measurement_temperature 293(2)
_cell_measurement_theta_max 28.32
_cell_measurement_theta_min 1.58
_cell_volume 1286.41(8)
_computing_cell_refinement 'SAINT (Siemens, 1996)'
_computing_data_collection 'SMART (Siemens, 1996)'
_computing_data_reduction SAINT
_computing_molecular_graphics SHELXTL
_computing_publication_material
;
SHELXTL, PARST (Nardelli, 1995) and PLATON (Spek, 1990)
;
_computing_structure_refinement SHELXTL
_computing_structure_solution 'SHELXTL (Sheldrick, 1997)'
_diffrn_ambient_temperature 293(2)
_diffrn_detector_area_resol_mean 8.33
_diffrn_measurement_device_type
;
Siemens SMART CCD area detector diffractometer
;
_diffrn_measurement_method '\w scans'
_diffrn_radiation_monochromator graphite
_diffrn_radiation_source 'fine-focus sealed tube'
_diffrn_radiation_type MoK\a
_diffrn_radiation_wavelength .71073
_diffrn_reflns_av_R_equivalents .053
_diffrn_reflns_av_sigmaI/netI .057
_diffrn_reflns_limit_h_max 17
_diffrn_reflns_limit_h_min -18
_diffrn_reflns_limit_k_max 10
_diffrn_reflns_limit_k_min -12
_diffrn_reflns_limit_l_max 13
_diffrn_reflns_limit_l_min -12
_diffrn_reflns_number 8666
_diffrn_reflns_theta_max 28.28
_diffrn_reflns_theta_min 1.58
_exptl_absorpt_coefficient_mu .303
_exptl_absorpt_correction_T_max .965
_exptl_absorpt_correction_T_min .888
_exptl_absorpt_correction_type empirical
_exptl_absorpt_process_details '(SADABS; Sheldrick, 1996)'
_exptl_crystal_colour colourless
_exptl_crystal_density_diffrn 1.455
_exptl_crystal_density_method 'not measured'
_exptl_crystal_description slab
_exptl_crystal_F_000 584
_exptl_crystal_size_max .40
_exptl_crystal_size_mid .22
_exptl_crystal_size_min .12
_refine_diff_density_max .28
_refine_diff_density_min -.48
_refine_ls_extinction_method none
_refine_ls_goodness_of_fit_ref 1.07
_refine_ls_hydrogen_treatment 'see text'
_refine_ls_matrix_type full
_refine_ls_number_parameters 212
_refine_ls_number_reflns 3166
_refine_ls_number_restraints 0
_refine_ls_restrained_S_all 1.07
_refine_ls_R_factor_all .083
_refine_ls_R_factor_gt .055
_refine_ls_shift/su_max .00
_refine_ls_shift/su_mean .00
_refine_ls_structure_factor_coef Fsqd
_refine_ls_weighting_details 'calc w = 1/[\s^2^(Fo^2^)+(0.0678P)^2^+0.4544P] where P=(Fo^2^+2Fc^2^)/3'
_refine_ls_weighting_scheme calc
_refine_ls_wR_factor_ref .157
_reflns_number_gt 2235
_reflns_number_total 3166
_reflns_threshold_expression I>2\s(I)
_cod_data_source_file sk1368.cif
_cod_data_source_block I
_cod_depositor_comments
;
The following automatic conversions were performed:
'_symmetry_cell_setting' value 'Monoclinic' changed to 'monoclinic'
according to '/home/saulius/struct/CIF-dictionaries/cif_core.dic'
dictionary named 'cif_core.dic' version 2.4.1 from 2010-06-29.

Automatic conversion script
Id: cif_fix_enum 1527 2010-12-29 10:47:43Z saulius 

The following automatic conversions were performed:

'_symmetry_cell_setting' value 'Monoclinic' changed to 'monoclinic'
according to /home/saulius/struct/CIF-dictionaries/cif_core.dic
dictionary named 'cif_core.dic' version 2.4.1 from 2010-06-29.

Automatic conversion script
Id: cif_fix_values 1715 2011-07-08 13:25:40Z adriana 
;
_cod_original_sg_symbol_H-M 'P 21/c'
_cod_database_code 2011064

loop_
_symmetry_equiv_pos_as_xyz
'x, y, z'
'-x, y+1/2, -z+1/2'
'-x, -y, -z'
'x, -y-1/2, z-1/2'

loop_
_atom_site_label
_atom_site_fract_x
_atom_site_fract_y
_atom_site_fract_z
_atom_site_U_iso_or_equiv
_atom_site_adp_type
_atom_site_calc_flag
_atom_site_refinement_flags
_atom_site_occupancy
_atom_site_disorder_assembly
_atom_site_disorder_group
_atom_site_type_symbol
Cl1 .48778(6) .16549(7) .56281(8) .0611(3) Uani d . 1 . . Cl
O1 .29682(17) .50635(19) .16373(17) .0563(5) Uani d . 1 . . O
O2 .12292(16) .8864(2) .15638(18) .0561(5) Uani d . 1 . . O
N1 .36239(19) .5055(2) .6463(2) .0507(6) Uani d . 1 . . N
N2 .39060(15) .37396(19) .41777(19) .0375(4) Uani d . 1 . . N
N3 .26010(15) .69070(19) .27530(19) .0344(4) Uani d . 1 . . N
N4 .28587(15) .69374(19) .51307(18) .0370(4) Uani d . 1 . . N
N5 .21390(16) .88258(19) .3825(2) .0361(4) Uani d . 1 . . N
C1 .4078(2) .3849(3) .6550(3) .0504(7) Uani d . 1 . . C
C2 .42308(18) .3219(2) .5411(2) .0395(5) Uani d . 1 . . C
C3 .34195(17) .4972(2) .4075(2) .0329(5) Uani d . 1 . . C
C4 .29945(18) .5599(2) .2714(2) .0358(5) Uani d . 1 . . C
C5 .25472(15) .7509(2) .3922(2) .0313(4) Uani d . 1 . . C
C6 .33019(17) .5659(2) .5208(2) .0349(5) Uani d . 1 . . C
C7 .14683(17) .9436(2) .2662(2) .0365(5) Uani d . 1 A . C
C8 .1032(2) 1.0845(3) .2850(3) .0475(6) Uani d . 1 . . C
C9A .0400(5) 1.0619(6) .3915(7) .0682(18) Uani d P .594(7) A 1 C
H9AA -.0154 .9973 .3537 .102 Uiso calc PR .594(7) A 1 H
H9AB .0117 1.1484 .4077 .102 Uiso calc PR .594(7) A 1 H
H9AC .0863 1.0266 .4763 .102 Uiso calc PR .594(7) A 1 H
C10A .1867(5) 1.1842(5) .3492(8) .0688(19) Uani d P .594(7) A 1 C
H10A .2334 1.1455 .4320 .103 Uiso calc PR .594(7) A 1 H
H10B .1568 1.2675 .3704 .103 Uiso calc PR .594(7) A 1 H
H10C .2241 1.2047 .2871 .103 Uiso calc PR .594(7) A 1 H
C11A .0244(6) 1.1321(6) .1543(6) .080(2) Uani d P .594(7) A 1 C
H11A -.0267 1.0612 .1197 .119 Uiso calc PR .594(7) A 1 H
H11B .0584 1.1514 .0880 .119 Uiso calc PR .594(7) A 1 H
H11C -.0089 1.2142 .1713 .119 Uiso calc PR .594(7) A 1 H
C9B -.0100(7) 1.0752(11) .2354(15) .096(4) Uani d P .406(7) A 2 C
H9BA -.0324 1.0313 .1472 .144 Uiso calc PR .406(7) A 2 H
H9BB -.0392 1.1662 .2276 .144 Uiso calc PR .406(7) A 2 H
H9BC -.0329 1.0220 .2986 .144 Uiso calc PR .406(7) A 2 H
C10B .1468(10) 1.1506(9) .4207(9) .077(3) Uani d P .406(7) A 2 C
H10D .2212 1.1530 .4463 .116 Uiso calc PR .406(7) A 2 H
H10E .1268 1.0989 .4874 .116 Uiso calc PR .406(7) A 2 H
H10F .1205 1.2431 .4164 .116 Uiso calc PR .406(7) A 2 H
C11B .1384(12) 1.1816(9) .1780(12) .103(5) Uani d P .406(7) A 2 C
H11D .2128 1.1894 .2084 .155 Uiso calc PR .406(7) A 2 H
H11E .1082 1.2716 .1745 .155 Uiso calc PR .406(7) A 2 H
H11F .1148 1.1408 .0884 .155 Uiso calc PR .406(7) A 2 H
H1N5 .225(2) .918(3) .460(3) .045(7) Uiso d . 1 . . H
H1N3 .248(2) .732(4) .203(3) .067(10) Uiso d . 1 . . H
H1 .425(2) .341(3) .731(3) .066(10) Uiso d . 1 . . H

loop_
_atom_site_aniso_label
_atom_site_aniso_U_11
_atom_site_aniso_U_22
_atom_site_aniso_U_33
_atom_site_aniso_U_12
_atom_site_aniso_U_13
_atom_site_aniso_U_23
Cl1 .0659(5) .0469(4) .0690(5) .0210(3) .0199(4) .0211(3)
O1 .0991(15) .0432(10) .0248(9) .0188(10) .0176(9) -.0010(7)
O2 .0754(13) .0499(11) .0306(9) .0191(9) .0003(8) -.0045(8)
N1 .0728(15) .0518(13) .0240(10) .0103(11) .0110(10) .0078(9)
N2 .0458(11) .0324(10) .0329(10) .0033(8) .0110(8) .0045(7)
N3 .0529(11) .0310(9) .0194(9) .0042(8) .0119(8) .0018(7)
N4 .0542(11) .0357(10) .0225(9) .0019(8) .0142(8) -.0003(7)
N5 .0527(11) .0302(9) .0242(9) .0037(8) .0111(8) -.0017(7)
C1 .0641(16) .0528(16) .0302(13) .0102(13) .0097(11) .0145(11)
C2 .0401(12) .0359(12) .0396(13) .0039(9) .0088(10) .0086(9)
C3 .0405(11) .0316(11) .0257(11) -.0012(9) .0097(9) .0012(8)
C4 .0496(13) .0339(11) .0240(11) .0021(9) .0119(9) .0007(8)
C5 .0394(11) .0307(10) .0246(10) -.0025(9) .0114(8) -.0017(8)
C6 .0435(12) .0381(12) .0212(10) .0023(9) .0080(8) .0036(8)
C7 .0430(12) .0333(11) .0320(12) .0015(9) .0106(9) -.0001(9)
C8 .0567(15) .0341(12) .0452(15) .0084(11) .0079(11) -.0024(10)
C9A .079(4) .054(3) .081(4) .007(3) .039(3) -.008(3)
C10A .074(4) .037(3) .088(5) -.007(2) .017(3) -.007(3)
C11A .109(6) .056(4) .054(3) .039(4) .001(3) .000(3)
C9B .063(5) .070(6) .150(13) .020(5) .028(6) -.016(7)
C10B .126(8) .045(4) .060(5) .027(5) .030(5) -.005(4)
C11B .192(13) .050(5) .102(8) .038(6) .095(9) .035(5)

loop_
_atom_type_symbol
_atom_type_description
_atom_type_scat_dispersion_real
_atom_type_scat_dispersion_imag
_atom_type_scat_source
C C .0033 .0016 'International Tables Vol C Tables 4.2.6.8 and 6.1.1.4'
H H .0000 .0000 'International Tables Vol C Tables 4.2.6.8 and 6.1.1.4'
N N .0061 .0033 'International Tables Vol C Tables 4.2.6.8 and 6.1.1.4'
O O .0106 .0060 'International Tables Vol C Tables 4.2.6.8 and 6.1.1.4'
Cl Cl .1484 .1585 'International Tables Vol C Tables 4.2.6.8 and 6.1.1.4'

loop_
_geom_angle_atom_site_label_1
_geom_angle_atom_site_label_2
_geom_angle_atom_site_label_3
_geom_angle
C1 N1 C6 116.6(2)
C2 N2 C3 114.82(19)
C5 N3 C4 123.45(19)
C5 N4 C6 116.12(18)
C7 N5 C5 126.47(19)
N1 C1 C2 121.8(2)
N2 C2 C1 123.7(2)
N2 C2 Cl1 117.48(19)
C1 C2 Cl1 118.81(19)
N2 C3 C6 122.7(2)
N2 C3 C4 118.17(18)
C6 C3 C4 119.1(2)
O1 C4 N3 121.4(2)
O1 C4 C3 125.7(2)
N3 C4 C3 112.87(18)
N4 C5 N3 124.8(2)
N4 C5 N5 117.37(18)
N3 C5 N5 117.82(18)
N1 C6 N4 116.41(19)
N1 C6 C3 120.2(2)
N4 C6 C3 123.38(19)
O2 C7 N5 121.2(2)
O2 C7 C8 122.2(2)
N5 C7 C8 116.6(2)
C9B C8 C10A 140.2(5)
C9B C8 C10B 114.3(7)
C10A C8 C10B 43.6(5)
C9B C8 C11A 48.6(6)
C10A C8 C11A 115.1(4)
C10B C8 C11A 132.0(4)
C9B C8 C7 108.1(4)
C10A C8 C7 111.7(3)
C10B C8 C7 117.1(4)
C11A C8 C7 110.8(3)
C9B C8 C9A 59.8(6)
C10A C8 C9A 106.5(4)
C10B C8 C9A 63.4(6)
C11A C8 C9A 105.8(4)
C7 C8 C9A 106.3(3)
C9B C8 C11B 107.8(8)
C10A C8 C11B 64.8(6)
C10B C8 C11B 105.9(7)
C11A C8 C11B 59.7(6)
C7 C8 C11B 102.6(4)
C9A C8 C11B 150.9(4)

loop_
_geom_bond_atom_site_label_1
_geom_bond_atom_site_label_2
_geom_bond_site_symmetry_2
_geom_bond_distance
_geom_bond_publ_flag
Cl1 C2 . 1.730(2) ?
O1 C4 . 1.217(3) yes
O2 C7 . 1.208(3) ?
N1 C1 . 1.312(3) yes
N1 C6 . 1.358(3) yes
N2 C2 . 1.306(3) yes
N2 C3 . 1.352(3) yes
N3 C5 . 1.363(3) yes
N3 C4 . 1.381(3) yes
N4 C5 . 1.303(3) yes
N4 C6 . 1.369(3) yes
N5 C7 . 1.382(3) ?
N5 C5 . 1.382(3) ?
C1 C2 . 1.399(4) yes
C3 C6 . 1.400(3) yes
C3 C4 . 1.466(3) yes
C7 C8 . 1.526(3) ?
C8 C9B . 1.458(10) ?
C8 C10A . 1.474(6) ?
C8 C10B . 1.478(9) ?
C8 C11A . 1.497(6) ?
C8 C9A . 1.615(6) ?
C8 C11B . 1.636(9) ?

loop_
_geom_hbond_atom_site_label_D
_geom_hbond_atom_site_label_H
_geom_hbond_atom_site_label_A
_geom_hbond_site_symmetry_A
_geom_hbond_distance_DH
_geom_hbond_distance_HA
_geom_hbond_distance_DA
_geom_hbond_angle_DHA
_geom_hbond_publ_flag
N3 H1N3 N4 4_575 .82(3) 2.30(3) 3.053(3) 154(3) yes
N5 H1N5 O1 4_576 .84(3) 2.14(3) 2.954(3) 164(3) yes

loop_
_geom_torsion_atom_site_label_1
_geom_torsion_atom_site_label_2
_geom_torsion_atom_site_label_3
_geom_torsion_atom_site_label_4
_geom_torsion
_geom_torsion_publ_flag
C6 N1 C1 C2 .5(4) ?
C3 N2 C2 C1 1.4(4) ?
C3 N2 C2 Cl1 -179.09(16) ?
N1 C1 C2 N2 -2.8(4) ?
N1 C1 C2 Cl1 177.7(2) ?
C2 N2 C3 C6 2.0(3) ?
C2 N2 C3 C4 -177.6(2) ?
C5 N3 C4 O1 175.2(2) ?
C5 N3 C4 C3 -4.4(3) ?
N2 C3 C4 O1 5.9(4) ?
C6 C3 C4 O1 -173.7(2) ?
N2 C3 C4 N3 -174.5(2) ?
C6 C3 C4 N3 5.9(3) ?
C6 N4 C5 N3 2.4(3) ?
C6 N4 C5 N5 -177.18(19) ?
C4 N3 C5 N4 .3(3) ?
C4 N3 C5 N5 179.8(2) ?
C7 N5 C5 N4 -156.9(2) ?
C7 N5 C5 N3 23.5(3) ?
C1 N1 C6 N4 -178.0(2) ?
C1 N1 C6 C3 2.7(4) ?
C5 N4 C6 N1 -179.7(2) ?
C5 N4 C6 C3 -.4(3) ?
N2 C3 C6 N1 -4.2(3) ?
C4 C3 C6 N1 175.4(2) ?
N2 C3 C6 N4 176.6(2) ?
C4 C3 C6 N4 -3.9(3) ?
C5 N5 C7 O2 -5.2(4) yes
C5 N5 C7 C8 173.5(2) yes
O2 C7 C8 C9B 55.7(7) ?
N5 C7 C8 C9B -123.0(7) ?
O2 C7 C8 C10A -125.7(4) ?
N5 C7 C8 C10A 55.6(4) ?
O2 C7 C8 C10B -173.6(6) ?
N5 C7 C8 C10B 7.8(7) ?
O2 C7 C8 C11A 4.0(5) ?
N5 C7 C8 C11A -174.7(4) ?
O2 C7 C8 C9A 118.5(3) ?
N5 C7 C8 C9A -60.2(4) ?
O2 C7 C8 C11B -58.1(6) ?
N5 C7 C8 C11B 123.3(6) ?
